data_4111639
loop_
_publ_author_name
'Russell P. Hughes'
'Roman B. Laritchev'
'Lev N. Zakharov'
'Arnold L. Rheingold'

_publ_section_title
;
 Carbon-Fluorine Bond Activation Coupled with Carbon-Carbon Bond Formation
 at Iridium. Confirmation of Complete Kinetic Diastereoselectivity at the
 New Carbon Stereocenter by Intramolecular Trapping Using Vinyl as the
 Migrating Group
;
_journal_name_full 'Journal of the American Chemical Society'
_journal_page_first 6325
_journal_page_last 6334
_journal_paper_doi 10.1021/ja042345d
_journal_volume 127
_journal_year 2005
_chemical_formula_sum 'C18 H27 F7 Ir P'
_chemical_formula_weight 599.57
_chemical_name_systematic
; 
 ? 
;
_space_group_IT_number 14
_symmetry_cell_setting monoclinic
_symmetry_space_group_name_Hall '-P 2yn'
_symmetry_space_group_name_H-M 'P 1 21/n 1'
_atom_sites_solution_hydrogens geom
_atom_sites_solution_primary direct
_atom_sites_solution_secondary difmap
_audit_creation_method SHELXL-97
_cell_angle_alpha 90.00
_cell_angle_beta 103.9830(10)
_cell_angle_gamma 90.00
_cell_formula_units_Z 4
_cell_length_a 8.7408(5)
_cell_length_b 25.7847(14)
_cell_length_c 9.2802(5)
_cell_measurement_reflns_used 9209
_cell_measurement_temperature 100(2)
_cell_measurement_theta_max 27.51
_cell_measurement_theta_min 2.40
_cell_volume 2029.58(19)
_computing_cell_refinement 'Bruker SMART'
_computing_data_collection 'Bruker SMART'
_computing_data_reduction 'Bruker SAINT'
_computing_molecular_graphics 'Bruker SHELXTL'
_computing_publication_material 'Bruker SHELXTL'
_computing_structure_refinement 'SHELXL-97 (Sheldrick, 1997)'
_computing_structure_solution 'SHELXS-97 (Sheldrick, 1990)'
_diffrn_ambient_temperature 100(2)
_diffrn_measured_fraction_theta_full 0.987
_diffrn_measured_fraction_theta_max 0.987
_diffrn_measurement_device_type 'CCD area detector'
_diffrn_measurement_method 'phi and omega scans'
_diffrn_radiation_monochromator graphite
_diffrn_radiation_source 'fine-focus sealed tube'
_diffrn_radiation_type MoK\a
_diffrn_radiation_wavelength 0.71073
_diffrn_reflns_av_R_equivalents 0.0227
_diffrn_reflns_av_sigmaI/netI 0.0271
_diffrn_reflns_limit_h_max 11
_diffrn_reflns_limit_h_min -6
_diffrn_reflns_limit_k_max 32
_diffrn_reflns_limit_k_min -33
_diffrn_reflns_limit_l_max 8
_diffrn_reflns_limit_l_min -12
_diffrn_reflns_number 12526
_diffrn_reflns_theta_full 27.52
_diffrn_reflns_theta_max 27.52
_diffrn_reflns_theta_min 1.58
_exptl_absorpt_coefficient_mu 6.719
_exptl_absorpt_correction_T_max 0.7299
_exptl_absorpt_correction_T_min 0.2844
_exptl_absorpt_correction_type empirical
_exptl_crystal_colour Yellow
_exptl_crystal_density_diffrn 1.962
_exptl_crystal_density_meas 0
_exptl_crystal_description Plate
_exptl_crystal_F_000 1160
_exptl_crystal_size_max 0.25
_exptl_crystal_size_mid 0.10
_exptl_crystal_size_min 0.05
_refine_diff_density_max 2.170
_refine_diff_density_min -0.595
_refine_diff_density_rms 0.117
_refine_ls_extinction_method none
_refine_ls_goodness_of_fit_ref 0.812
_refine_ls_hydrogen_treatment mixed
_refine_ls_matrix_type full
_refine_ls_number_parameters 352
_refine_ls_number_reflns 4612
_refine_ls_number_restraints 0
_refine_ls_restrained_S_all 0.812
_refine_ls_R_factor_all 0.0252
_refine_ls_R_factor_gt 0.0225
_refine_ls_shift/su_max 0.001
_refine_ls_shift/su_mean 0.000
_refine_ls_structure_factor_coef Fsqd
_refine_ls_weighting_details 'calc w=1/[\s^2^(Fo^2^)+(0.0330P)^2^+9.2673P] where P=(Fo^2^+2Fc^2^)/3'
_refine_ls_weighting_scheme calc
_refine_ls_wR_factor_gt 0.0534
_refine_ls_wR_factor_ref 0.0550
_reflns_number_gt 4290
_reflns_number_total 4612
_reflns_threshold_expression >2sigma(I)
_cod_data_source_file ja042345dsi20050107_115716_1.cif
_cod_data_source_block rph262_compound5
_cod_database_code 4111639

loop_
_symmetry_equiv_pos_as_xyz
'x, y, z'
'-x+1/2, y+1/2, -z+1/2'
'-x, -y, -z'
'x-1/2, -y-1/2, z-1/2'

loop_
_atom_site_label
_atom_site_type_symbol
_atom_site_fract_x
_atom_site_fract_y
_atom_site_fract_z
_atom_site_U_iso_or_equiv
_atom_site_adp_type
_atom_site_occupancy
_atom_site_symmetry_multiplicity
_atom_site_calc_flag
Ir1 Ir 0.921522(13) 0.136355(4) 0.232644(13) 0.01326(5) Uani 1 1 d
P1 P 1.10855(10) 0.15990(3) 0.11411(10) 0.01815(17) Uani 1 1 d
C1 C 0.8051(4) 0.08031(12) 0.3626(4) 0.0181(6) Uani 1 1 d
C2 C 0.9415(4) 0.05448(12) 0.3354(4) 0.0180(6) Uani 1 1 d
C3 C 1.0758(4) 0.08393(13) 0.4083(4) 0.0194(7) Uani 1 1 d
C4 C 1.0254(4) 0.12811(13) 0.4780(4) 0.0193(7) Uani 1 1 d
C5 C 0.8561(4) 0.12510(13) 0.4506(4) 0.0195(7) Uani 1 1 d
C6 C 0.6383(4) 0.06081(15) 0.3206(5) 0.0260(8) Uani 1 1 d
C7 C 0.9487(5) 0.00089(14) 0.2743(5) 0.0256(8) Uani 1 1 d
C8 C 1.2432(4) 0.06696(16) 0.4290(5) 0.0270(8) Uani 1 1 d
C9 C 1.1315(5) 0.16336(16) 0.5866(4) 0.0266(8) Uani 1 1 d
C10 C 0.7557(5) 0.16153(16) 0.5135(5) 0.0277(8) Uani 1 1 d
C11 C 0.8623(4) 0.21405(13) 0.2288(4) 0.0196(7) Uani 1 1 d
C12 C 0.9379(5) 0.25174(14) 0.3136(4) 0.0244(7) Uani 1 1 d
C13 C 0.7470(4) 0.13364(12) 0.0385(4) 0.0169(6) Uani 1 1 d
C14 C 0.7356(4) 0.08707(13) -0.0683(4) 0.0195(7) Uani 1 1 d
C15 C 0.5788(4) 0.07857(14) -0.1873(4) 0.0236(7) Uani 1 1 d
C16 C 1.0580(5) 0.20407(16) -0.0426(4) 0.0272(8) Uani 1 1 d
C17 C 1.2749(5) 0.19444(17) 0.2331(5) 0.0280(8) Uani 1 1 d
C18 C 1.2074(5) 0.10725(17) 0.0426(5) 0.0276(8) Uani 1 1 d
F1 F 0.5967(2) 0.13504(7) 0.0682(2) 0.0225(4) Uani 1 1 d
F2 F 0.7385(2) 0.17545(7) -0.0590(2) 0.0216(4) Uani 1 1 d
F3 F 0.7613(3) 0.04158(8) 0.0060(2) 0.0314(5) Uani 1 1 d
F4 F 0.8495(2) 0.09186(9) -0.1449(2) 0.0265(4) Uani 1 1 d
F5 F 0.5250(3) 0.12157(9) -0.2589(3) 0.0341(5) Uani 1 1 d
F6 F 0.4684(3) 0.05922(10) -0.1267(3) 0.0381(6) Uani 1 1 d
F7 F 0.6018(3) 0.04398(9) -0.2877(3) 0.0307(5) Uani 1 1 d
H6C H 0.566(5) 0.0857(17) 0.296(5) 0.020(10) Uiso 1 1 d
H17C H 1.239(5) 0.2266(17) 0.261(5) 0.023(10) Uiso 1 1 d
H7C H 0.847(5) -0.0110(16) 0.227(5) 0.024(11) Uiso 1 1 d
H7B H 1.007(6) -0.0020(18) 0.204(6) 0.036(13) Uiso 1 1 d
H18C H 1.143(5) 0.0894(17) -0.028(5) 0.026(11) Uiso 1 1 d
H17B H 1.354(5) 0.2009(17) 0.179(5) 0.030(11) Uiso 1 1 d
H16C H 0.983(5) 0.1878(17) -0.131(5) 0.029(11) Uiso 1 1 d
H12B H 0.901(5) 0.2865(18) 0.313(5) 0.030(11) Uiso 1 1 d
H8C H 1.322(7) 0.091(2) 0.447(6) 0.053(15) Uiso 1 1 d
H9C H 1.157(6) 0.1479(18) 0.676(6) 0.030(12) Uiso 1 1 d
H12A H 1.034(5) 0.2489(16) 0.385(5) 0.026(11) Uiso 1 1 d
H6B H 0.612(5) 0.0408(16) 0.399(5) 0.026(11) Uiso 1 1 d
H11 H 0.765(5) 0.2227(17) 0.161(5) 0.031(12) Uiso 1 1 d
H8B H 1.274(5) 0.0478(17) 0.516(5) 0.026(11) Uiso 1 1 d
H10C H 0.656(6) 0.1593(18) 0.456(5) 0.031(12) Uiso 1 1 d
H7A H 1.002(5) -0.0232(17) 0.356(5) 0.030(11) Uiso 1 1 d
H8A H 1.255(5) 0.0474(18) 0.359(5) 0.027(12) Uiso 1 1 d
H10B H 0.794(5) 0.1970(18) 0.512(5) 0.032(12) Uiso 1 1 d
H9B H 1.082(6) 0.193(2) 0.604(5) 0.039(13) Uiso 1 1 d
H16B H 1.013(6) 0.234(2) -0.016(6) 0.045(14) Uiso 1 1 d
H18B H 1.288(6) 0.120(2) 0.002(6) 0.045(14) Uiso 1 1 d
H16A H 1.149(7) 0.215(2) -0.071(6) 0.054(16) Uiso 1 1 d
H9A H 1.225(6) 0.1697(19) 0.550(5) 0.039(13) Uiso 1 1 d
H6A H 0.618(6) 0.039(2) 0.231(6) 0.046(14) Uiso 1 1 d
H17A H 1.329(7) 0.171(2) 0.305(6) 0.054(16) Uiso 1 1 d
H10A H 0.753(7) 0.152(2) 0.609(8) 0.069(19) Uiso 1 1 d
H18A H 1.258(7) 0.084(2) 0.122(7) 0.060(17) Uiso 1 1 d

loop_
_atom_site_aniso_label
_atom_site_aniso_U_11
_atom_site_aniso_U_22
_atom_site_aniso_U_33
_atom_site_aniso_U_23
_atom_site_aniso_U_13
_atom_site_aniso_U_12
Ir1 0.01189(7) 0.01226(7) 0.01530(7) -0.00011(4) 0.00263(5) -0.00022(4)
P1 0.0137(4) 0.0211(4) 0.0201(4) -0.0016(3) 0.0049(3) -0.0028(3)
C1 0.0213(16) 0.0159(15) 0.0183(16) 0.0042(12) 0.0070(13) -0.0006(12)
C2 0.0220(16) 0.0152(15) 0.0158(16) 0.0046(12) 0.0027(12) 0.0005(12)
C3 0.0173(15) 0.0206(16) 0.0192(16) 0.0038(13) 0.0024(12) 0.0031(13)
C4 0.0187(16) 0.0193(16) 0.0180(16) 0.0009(12) 0.0005(13) 0.0016(12)
C5 0.0227(17) 0.0168(15) 0.0198(17) 0.0032(13) 0.0069(13) 0.0021(13)
C6 0.0206(18) 0.0248(18) 0.035(2) 0.0023(16) 0.0108(16) -0.0078(15)
C7 0.034(2) 0.0150(16) 0.0266(19) 0.0003(14) 0.0060(16) 0.0043(14)
C8 0.0185(18) 0.0290(19) 0.032(2) 0.0028(17) 0.0025(15) 0.0050(15)
C9 0.031(2) 0.0276(19) 0.0184(18) -0.0027(15) 0.0006(15) -0.0034(16)
C10 0.034(2) 0.0255(19) 0.028(2) 0.0010(15) 0.0152(17) 0.0051(16)
C11 0.0200(16) 0.0195(16) 0.0200(17) 0.0017(13) 0.0063(13) 0.0049(13)
C12 0.0264(18) 0.0181(17) 0.0282(19) -0.0007(14) 0.0057(15) 0.0022(14)
C13 0.0155(15) 0.0149(15) 0.0201(16) 0.0015(12) 0.0041(12) 0.0000(11)
C14 0.0168(15) 0.0192(16) 0.0222(17) 0.0009(13) 0.0039(13) 0.0001(12)
C15 0.0194(16) 0.0272(18) 0.0245(18) -0.0075(14) 0.0062(13) -0.0040(13)
C16 0.029(2) 0.030(2) 0.026(2) 0.0051(15) 0.0119(16) -0.0085(16)
C17 0.0197(17) 0.032(2) 0.032(2) -0.0056(16) 0.0058(16) -0.0089(15)
C18 0.0186(17) 0.035(2) 0.032(2) -0.0087(17) 0.0111(16) -0.0005(16)
F1 0.0139(9) 0.0261(11) 0.0276(11) -0.0030(8) 0.0054(8) 0.0005(7)
F2 0.0230(10) 0.0183(9) 0.0213(10) 0.0054(8) 0.0009(8) -0.0001(8)
F3 0.0466(14) 0.0166(10) 0.0259(12) 0.0005(8) -0.0011(10) 0.0019(9)
F4 0.0181(10) 0.0362(12) 0.0264(11) -0.0074(9) 0.0078(8) -0.0001(9)
F5 0.0269(12) 0.0333(12) 0.0334(13) -0.0041(10) -0.0094(9) 0.0068(10)
F6 0.0263(12) 0.0500(15) 0.0411(14) -0.0190(12) 0.0142(10) -0.0196(11)
F7 0.0280(11) 0.0349(12) 0.0272(12) -0.0153(10) 0.0032(9) -0.0012(9)

loop_
_atom_type_symbol
_atom_type_description
_atom_type_scat_dispersion_real
_atom_type_scat_dispersion_imag
_atom_type_scat_source
C C 0.0033 0.0016 'International Tables Vol C Tables 4.2.6.8 and 6.1.1.4'
H H 0.0000 0.0000 'International Tables Vol C Tables 4.2.6.8 and 6.1.1.4'
F F 0.0171 0.0103 'International Tables Vol C Tables 4.2.6.8 and 6.1.1.4'
P P 0.1023 0.0942 'International Tables Vol C Tables 4.2.6.8 and 6.1.1.4'
Ir Ir -1.4442 7.9887 'International Tables Vol C Tables 4.2.6.8 and 6.1.1.4'

loop_
_geom_angle_atom_site_label_1
_geom_angle_atom_site_label_2
_geom_angle_atom_site_label_3
_geom_angle
C13 Ir1 C11 83.59(13)
C13 Ir1 C4 156.10(13)
C11 Ir1 C4 98.47(13)
C13 Ir1 C5 119.09(13)
C11 Ir1 C5 91.34(13)
C4 Ir1 C5 37.38(12)
C13 Ir1 P1 93.06(10)
C11 Ir1 P1 86.51(10)
C4 Ir1 P1 110.81(9)
C5 Ir1 P1 147.36(9)
C13 Ir1 C1 96.33(12)
C11 Ir1 C1 118.85(13)
C4 Ir1 C1 61.69(12)
C5 Ir1 C1 36.65(12)
P1 Ir1 C1 153.74(9)
C13 Ir1 C3 141.85(12)
C11 Ir1 C3 133.36(13)
C4 Ir1 C3 36.76(12)
C5 Ir1 C3 61.15(12)
P1 Ir1 C3 97.71(9)
C1 Ir1 C3 60.61(12)
C13 Ir1 C2 107.25(12)
C11 Ir1 C2 152.62(13)
C4 Ir1 C2 61.50(12)
C5 Ir1 C2 61.33(12)
P1 Ir1 C2 117.09(9)
C1 Ir1 C2 36.65(12)
C3 Ir1 C2 36.10(12)
C16 P1 C18 102.8(2)
C16 P1 C17 100.49(19)
C18 P1 C17 101.84(19)
C16 P1 Ir1 119.55(14)
C18 P1 Ir1 116.10(14)
C17 P1 Ir1 113.52(14)
C5 C1 C2 108.5(3)
C5 C1 C6 124.8(3)
C2 C1 C6 126.3(3)
C5 C1 Ir1 70.74(19)
C2 C1 Ir1 72.86(18)
C6 C1 Ir1 127.3(2)
C3 C2 C1 107.0(3)
C3 C2 C7 124.5(3)
C1 C2 C7 127.1(3)
C3 C2 Ir1 71.30(18)
C1 C2 Ir1 70.48(18)
C7 C2 Ir1 133.8(3)
C2 C3 C4 109.3(3)
C2 C3 C8 125.0(3)
C4 C3 C8 125.0(3)
C2 C3 Ir1 72.60(18)
C4 C3 Ir1 70.08(19)
C8 C3 Ir1 130.9(3)
C3 C4 C5 107.0(3)
C3 C4 C9 125.3(3)
C5 C4 C9 126.3(3)
C3 C4 Ir1 73.16(19)
C5 C4 Ir1 71.36(19)
C9 C4 Ir1 131.0(3)
C1 C5 C4 108.1(3)
C1 C5 C10 126.9(3)
C4 C5 C10 124.8(3)
C1 C5 Ir1 72.62(19)
C4 C5 Ir1 71.26(19)
C10 C5 Ir1 124.7(2)
C1 C6 H6C 114(3)
C1 C6 H6B 112(3)
H6C C6 H6B 107(4)
C1 C6 H6A 112(3)
H6C C6 H6A 103(4)
H6B C6 H6A 108(4)
C2 C7 H7C 111(3)
C2 C7 H7B 115(3)
H7C C7 H7B 105(4)
C2 C7 H7A 110(3)
H7C C7 H7A 111(4)
H7B C7 H7A 104(4)
C3 C8 H8C 119(3)
C3 C8 H8B 110(3)
H8C C8 H8B 99(4)
C3 C8 H8A 112(3)
H8C C8 H8A 109(5)
H8B C8 H8A 106(4)
C4 C9 H9C 109(3)
C4 C9 H9B 113(3)
H9C C9 H9B 104(4)
C4 C9 H9A 108(3)
H9C C9 H9A 111(4)
H9B C9 H9A 113(4)
C5 C10 H10C 107(3)
C5 C10 H10B 110(3)
H10C C10 H10B 110(4)
C5 C10 H10A 111(4)
H10C C10 H10A 108(5)
H10B C10 H10A 110(5)
C12 C11 Ir1 127.9(3)
C12 C11 H11 117(3)
Ir1 C11 H11 115(3)
C11 C12 H12B 125(3)
C11 C12 H12A 127(3)
H12B C12 H12A 109(4)
F2 C13 F1 101.6(2)
F2 C13 C14 101.5(3)
F1 C13 C14 103.2(2)
F2 C13 Ir1 116.9(2)
F1 C13 Ir1 110.9(2)
C14 C13 Ir1 120.4(2)
F3 C14 F4 107.0(3)
F3 C14 C13 111.8(3)
F4 C14 C13 108.8(3)
F3 C14 C15 104.4(3)
F4 C14 C15 105.8(3)
C13 C14 C15 118.3(3)
F5 C15 F6 108.8(3)
F5 C15 F7 107.8(3)
F6 C15 F7 106.9(3)
F5 C15 C14 112.6(3)
F6 C15 C14 111.0(3)
F7 C15 C14 109.5(3)
P1 C16 H16C 112(2)
P1 C16 H16B 110(3)
H16C C16 H16B 109(4)
P1 C16 H16A 111(3)
H16C C16 H16A 109(4)
H16B C16 H16A 106(4)
P1 C17 H17C 109(3)
P1 C17 H17B 110(3)
H17C C17 H17B 109(4)
P1 C17 H17A 108(3)
H17C C17 H17A 121(4)
H17B C17 H17A 100(4)
P1 C18 H18C 113(3)
P1 C18 H18B 111(3)
H18C C18 H18B 107(4)
P1 C18 H18A 111(3)
H18C C18 H18A 109(4)
H18B C18 H18A 106(4)

loop_
_geom_bond_atom_site_label_1
_geom_bond_atom_site_label_2
_geom_bond_distance
Ir1 C13 2.062(3)
Ir1 C11 2.067(3)
Ir1 C4 2.248(3)
Ir1 C5 2.250(3)
Ir1 P1 2.2627(9)
Ir1 C1 2.274(3)
Ir1 C3 2.289(3)
Ir1 C2 2.306(3)
P1 C16 1.816(4)
P1 C18 1.819(4)
P1 C17 1.831(4)
C1 C5 1.423(5)
C1 C2 1.440(5)
C1 C6 1.502(5)
C2 C3 1.424(5)
C2 C7 1.501(5)
C3 C4 1.431(5)
C3 C8 1.495(5)
C4 C5 1.441(5)
C4 C9 1.500(5)
C5 C10 1.497(5)
C6 H6C 0.89(4)
C6 H6B 0.96(4)
C6 H6A 0.99(5)
C7 H7C 0.94(4)
C7 H7B 0.92(5)
C7 H7A 1.00(5)
C8 H8C 0.92(6)
C8 H8B 0.93(5)
C8 H8A 0.85(5)
C9 H9C 0.90(5)
C9 H9B 0.92(5)
C9 H9A 0.97(5)
C10 H10C 0.91(5)
C10 H10B 0.98(5)
C10 H10A 0.92(7)
C11 C12 1.322(5)
C11 H11 0.95(4)
C12 H12B 0.95(5)
C12 H12A 0.94(4)
C13 F2 1.398(4)
C13 F1 1.406(4)
C13 C14 1.545(5)
C14 F3 1.352(4)
C14 F4 1.361(4)
C14 C15 1.554(5)
C15 F5 1.319(4)
C15 F6 1.326(4)
C15 F7 1.339(4)
C16 H16C 1.01(5)
C16 H16B 0.93(5)
C16 H16A 0.94(6)
C17 H17C 0.95(4)
C17 H17B 0.97(5)
C17 H17A 0.93(6)
C18 H18C 0.88(5)
C18 H18B 0.94(6)
C18 H18A 0.97(6)
